data_1564683
loop_
_publ_author_name
'Fan, Yunhao'
'Han, Mengmeng'
'Huang, Arui'
'Liao, Qiuyan'
'Tu, Jin'
'Liu, Xiuxing'
'Huang, Bohan'
'Li, Qianqian'
'Li, Zhen'

_publ_section_title
;
 Multi-photoresponsive triphenylethylene derivatives with photochromism,
 photodeformation and room temperature phosphorescence.
;
_journal_issue 1
_journal_name_full 'Materials horizons'
_journal_page_first 368
_journal_page_last 375
_journal_paper_doi 10.1039/d1mh01207j
_journal_volume 9
_journal_year 2022
_chemical_formula_moiety 'C21 H18'
_chemical_formula_sum 'C21 H18'
_chemical_formula_weight 270.35
_chemical_name_systematic TPM
_space_group_crystal_system triclinic
_space_group_IT_number 2
_space_group_name_Hall '-P 1'
_space_group_name_H-M_alt 'P -1'
_atom_sites_solution_hydrogens geom
_atom_sites_solution_primary direct
_audit_creation_date 2021-05-17
_audit_creation_method
;
Olex2 1.3
(compiled 2020.11.12 svn.r5f609507 for OlexSys, GUI svn.r6272)
;
_audit_update_record
;
2021-07-06 deposited with the CCDC.	2021-09-06 downloaded from the CCDC.
;
_cell_angle_alpha 94.541(6)
_cell_angle_beta 96.864(6)
_cell_angle_gamma 94.634(6)
_cell_formula_units_Z 2
_cell_length_a 8.321(3)
_cell_length_b 9.678(4)
_cell_length_c 9.879(4)
_cell_measurement_reflns_used 3086
_cell_measurement_temperature 293.15
_cell_measurement_theta_max 30.64
_cell_measurement_theta_min 2.48
_cell_volume 784.1(5)
_computing_cell_refinement 'SAINT v7.68A (Bruker, 2009)'
_computing_data_reduction 'SAINT v7.68A (Bruker, 2009)'
_computing_molecular_graphics 'Olex2 1.3 (Dolomanov et al., 2009)'
_computing_publication_material 'Olex2 1.3 (Dolomanov et al., 2009)'
_computing_structure_refinement 'SHELXL 2018/3 (Sheldrick, 2015)'
_computing_structure_solution 'SHELXS  (Sheldrick, 2008)'
_diffrn_ambient_temperature 293.15
_diffrn_measured_fraction_theta_full 0.993
_diffrn_measured_fraction_theta_max 0.895
_diffrn_measurement_device_type 'CCD Area Detector'
_diffrn_measurement_method '\f and \w scans'
_diffrn_radiation_monochromator graphite
_diffrn_radiation_type MoK\a
_diffrn_radiation_wavelength 0.71073
_diffrn_reflns_av_R_equivalents 0.0256
_diffrn_reflns_av_unetI/netI 0.0404
_diffrn_reflns_Laue_measured_fraction_full 0.993
_diffrn_reflns_Laue_measured_fraction_max 0.895
_diffrn_reflns_limit_h_max 12
_diffrn_reflns_limit_h_min -11
_diffrn_reflns_limit_k_max 14
_diffrn_reflns_limit_k_min -13
_diffrn_reflns_limit_l_max 14
_diffrn_reflns_limit_l_min -14
_diffrn_reflns_number 8429
_diffrn_reflns_point_group_measured_fraction_full 0.993
_diffrn_reflns_point_group_measured_fraction_max 0.895
_diffrn_reflns_theta_full 25.242
_diffrn_reflns_theta_max 31.922
_diffrn_reflns_theta_min 2.085
_diffrn_source_current 0.0
_diffrn_source_power 0.0
_diffrn_source_voltage 0.0
_diffrn_standards_number 0
_exptl_absorpt_coefficient_mu 0.064
_exptl_absorpt_correction_T_max 0.7463
_exptl_absorpt_correction_T_min 0.6598
_exptl_absorpt_correction_type analytical
_exptl_absorpt_process_details
;
SADABS-2008/1 (Bruker,2008) was used for absorption correction.
wR2(int) was 0.1300 before and 0.0429 after correction.
The Ratio of minimum to maximum transmission is 0.8841.
The \l/2 correction factor is 0.0015.
;
_exptl_crystal_colour 'clear light colourless'
_exptl_crystal_colour_lustre clear
_exptl_crystal_colour_modifier light
_exptl_crystal_colour_primary colourless
_exptl_crystal_density_diffrn 1.145
_exptl_crystal_description needle
_exptl_crystal_F_000 288
_exptl_crystal_size_max 0.5
_exptl_crystal_size_mid 0.1
_exptl_crystal_size_min 0.1
_refine_diff_density_max 0.234
_refine_diff_density_min -0.189
_refine_diff_density_rms 0.048
_refine_ls_extinction_method none
_refine_ls_goodness_of_fit_ref 1.044
_refine_ls_hydrogen_treatment constr
_refine_ls_matrix_type full
_refine_ls_number_parameters 191
_refine_ls_number_reflns 4854
_refine_ls_number_restraints 0
_refine_ls_restrained_S_all 1.044
_refine_ls_R_factor_all 0.0810
_refine_ls_R_factor_gt 0.0584
_refine_ls_shift/su_max 0.000
_refine_ls_shift/su_mean 0.000
_refine_ls_structure_factor_coef Fsqd
_refine_ls_weighting_details 'w=1/[\s^2^(Fo^2^)+(0.1114P)^2^+0.0803P] where P=(Fo^2^+2Fc^2^)/3'
_refine_ls_weighting_scheme calc
_refine_ls_wR_factor_gt 0.1754
_refine_ls_wR_factor_ref 0.1992
_reflns_Friedel_coverage 0.000
_reflns_number_gt 3414
_reflns_number_total 4854
_reflns_threshold_expression 'I > 2\s(I)'
_cod_data_source_file d1mh01207j2.cif
_cod_data_source_block mo_210517a_0m
_cod_depositor_comments 'Adding full bibliography for 1564683--1564688.cif.'
_cod_database_code 1564683
_shelx_shelxl_version_number 2018/3
_shelx_space_group_comment
;
The symmetry employed for this shelxl refinement is uniquely defined
by the following loop, which should always be used as a source of
symmetry information in preference to the above space-group names.
They are only intended as comments.
;
_shelx_estimated_absorpt_t_max 0.994
_shelx_estimated_absorpt_t_min 0.968
_olex2_refinement_description
;
1. Fixed Uiso
 At 1.2 times of:
  All C(H) groups
 At 1.5 times of:
  All C(H,H,H) groups
2.a Aromatic/amide H refined with riding coordinates:
 C4(H4), C11(H11), C17(H17), C18(H18), C21(H21), C15(H15), C8(H8), C12(H12),
 C20(H20), C19(H19), C5(H5), C6(H6), C7(H7), C14(H14), C13(H13)
2.b Idealised Me refined as rotating group:
 C1(H1A,H1B,H1C)
;
_olex2_submission_special_instructions 'No special instructions were received'

loop_
_space_group_symop_operation_xyz
'x, y, z'
'-x, -y, -z'

loop_
_atom_site_label
_atom_site_type_symbol
_atom_site_fract_x
_atom_site_fract_y
_atom_site_fract_z
_atom_site_U_iso_or_equiv
_atom_site_adp_type
_atom_site_occupancy
_atom_site_site_symmetry_order
_atom_site_calc_flag
_atom_site_refinement_flags_posn
_atom_site_refinement_flags_adp
_atom_site_refinement_flags_occupancy
_atom_site_disorder_assembly
_atom_site_disorder_group
C9 C 0.42661(15) 0.65598(13) 0.76258(12) 0.0391(3) Uani 1 1 d . . . . .
C10 C 0.27544(15) 0.67831(13) 0.82638(13) 0.0403(3) Uani 1 1 d . . . . .
C2 C 0.46551(15) 0.52950(13) 0.71872(13) 0.0400(3) Uani 1 1 d . . . . .
C3 C 0.34724(16) 0.40268(13) 0.70850(13) 0.0407(3) Uani 1 1 d . . . . .
C16 C 0.53340(15) 0.78677(13) 0.75674(13) 0.0395(3) Uani 1 1 d . . . . .
C4 C 0.39431(19) 0.27896(14) 0.75559(15) 0.0489(3) Uani 1 1 d . . . . .
H4 H 0.499828 0.276346 0.798066 0.059 Uiso 1 1 calc R U . . .
C11 C 0.24594(17) 0.61983(14) 0.94601(14) 0.0463(3) Uani 1 1 d . . . . .
H11 H 0.317855 0.560714 0.984430 0.056 Uiso 1 1 calc R U . . .
C17 C 0.58602(16) 0.87257(15) 0.87614(14) 0.0464(3) Uani 1 1 d . . . . .
H17 H 0.559652 0.845194 0.959496 0.056 Uiso 1 1 calc R U . . .
C18 C 0.67670(18) 0.99759(16) 0.87262(17) 0.0546(4) Uani 1 1 d . . . . .
H18 H 0.712915 1.052652 0.953685 0.065 Uiso 1 1 calc R U . . .
C1 C 0.62920(17) 0.50538(15) 0.67400(16) 0.0493(3) Uani 1 1 d . . . . .
H1A H 0.615348 0.473262 0.578512 0.074 Uiso 1 1 calc R U . . .
H1B H 0.677894 0.436626 0.726270 0.074 Uiso 1 1 calc R U . . .
H1C H 0.698328 0.590927 0.688809 0.074 Uiso 1 1 calc R U . . .
C21 C 0.5737(2) 0.83125(15) 0.63406(15) 0.0515(3) Uani 1 1 d . . . . .
H21 H 0.540830 0.775452 0.552857 0.062 Uiso 1 1 calc R U . . .
C15 C 0.16511(17) 0.76525(15) 0.77062(17) 0.0520(3) Uani 1 1 d . . . . .
H15 H 0.183468 0.806942 0.691549 0.062 Uiso 1 1 calc R U . . .
C8 C 0.18930(18) 0.40283(15) 0.64372(15) 0.0512(3) Uani 1 1 d . . . . .
H8 H 0.154875 0.483912 0.609850 0.061 Uiso 1 1 calc R U . . .
C12 C 0.11031(19) 0.64865(17) 1.00888(17) 0.0562(4) Uani 1 1 d . . . . .
H12 H 0.093550 0.610931 1.090305 0.067 Uiso 1 1 calc R U . . .
C20 C 0.6625(2) 0.95827(16) 0.63163(18) 0.0578(4) Uani 1 1 d . . . . .
H20 H 0.687550 0.987599 0.548619 0.069 Uiso 1 1 calc R U . . .
C19 C 0.71381(18) 1.04128(15) 0.75079(19) 0.0554(4) Uani 1 1 d . . . . .
H19 H 0.773305 1.126481 0.748622 0.066 Uiso 1 1 calc R U . . .
C5 C 0.2882(2) 0.15899(16) 0.74104(17) 0.0572(4) Uani 1 1 d . . . . .
H5 H 0.322341 0.077515 0.774265 0.069 Uiso 1 1 calc R U . . .
C6 C 0.1328(2) 0.16129(17) 0.67737(19) 0.0623(4) Uani 1 1 d . . . . .
H6 H 0.061272 0.081131 0.666607 0.075 Uiso 1 1 calc R U . . .
C7 C 0.0828(2) 0.28340(19) 0.62916(19) 0.0623(4) Uani 1 1 d . . . . .
H7 H -0.022891 0.285251 0.586768 0.075 Uiso 1 1 calc R U . . .
C14 C 0.0273(2) 0.79021(18) 0.8325(2) 0.0653(4) Uani 1 1 d . . . . .
H14 H -0.047523 0.846377 0.793147 0.078 Uiso 1 1 calc R U . . .
C13 C 0.00131(19) 0.73237(19) 0.9514(2) 0.0646(4) Uani 1 1 d . . . . .
H13 H -0.090467 0.750116 0.992780 0.077 Uiso 1 1 calc R U . . .

loop_
_atom_site_aniso_label
_atom_site_aniso_U_11
_atom_site_aniso_U_22
_atom_site_aniso_U_33
_atom_site_aniso_U_23
_atom_site_aniso_U_13
_atom_site_aniso_U_12
C9 0.0391(6) 0.0384(6) 0.0390(6) 0.0015(4) 0.0034(4) 0.0024(4)
C10 0.0380(6) 0.0354(6) 0.0465(6) -0.0024(5) 0.0060(5) 0.0014(4)
C2 0.0401(6) 0.0398(6) 0.0394(6) 0.0006(5) 0.0028(5) 0.0047(5)
C3 0.0467(7) 0.0352(6) 0.0392(6) -0.0026(4) 0.0059(5) 0.0038(5)
C16 0.0363(6) 0.0381(6) 0.0434(6) -0.0002(5) 0.0056(5) 0.0018(4)
C4 0.0555(8) 0.0383(6) 0.0515(7) 0.0011(5) 0.0025(6) 0.0048(5)
C11 0.0485(7) 0.0416(7) 0.0479(7) 0.0003(5) 0.0072(5) 0.0008(5)
C17 0.0422(6) 0.0513(7) 0.0445(6) -0.0057(5) 0.0100(5) -0.0006(5)
C18 0.0439(7) 0.0497(8) 0.0664(9) -0.0174(7) 0.0111(6) -0.0024(6)
C1 0.0434(7) 0.0466(7) 0.0584(8) -0.0003(6) 0.0104(6) 0.0058(5)
C21 0.0632(9) 0.0467(7) 0.0433(7) 0.0009(5) 0.0081(6) -0.0023(6)
C15 0.0469(7) 0.0472(7) 0.0627(8) 0.0089(6) 0.0051(6) 0.0077(6)
C8 0.0495(8) 0.0448(7) 0.0576(8) 0.0015(6) 0.0025(6) 0.0042(6)
C12 0.0534(8) 0.0556(8) 0.0582(8) -0.0046(6) 0.0172(7) -0.0100(6)
C20 0.0631(9) 0.0500(8) 0.0639(9) 0.0129(7) 0.0202(7) 0.0008(7)
C19 0.0442(7) 0.0394(7) 0.0839(11) -0.0006(7) 0.0196(7) 0.0008(5)
C5 0.0703(10) 0.0382(7) 0.0638(9) 0.0047(6) 0.0134(8) 0.0016(6)
C6 0.0629(9) 0.0473(8) 0.0749(10) -0.0019(7) 0.0183(8) -0.0121(7)
C7 0.0468(8) 0.0630(10) 0.0731(10) -0.0022(8) 0.0038(7) -0.0051(7)
C14 0.0453(8) 0.0599(9) 0.0911(13) 0.0032(9) 0.0055(8) 0.0157(7)
C13 0.0434(8) 0.0678(10) 0.0814(11) -0.0109(9) 0.0192(7) -0.0014(7)

loop_
_atom_type_symbol
_atom_type_description
_atom_type_scat_dispersion_real
_atom_type_scat_dispersion_imag
_atom_type_scat_source
C C 0.0033 0.0016 'International Tables Vol C Tables 4.2.6.8 and 6.1.1.4'
H H 0.0000 0.0000 'International Tables Vol C Tables 4.2.6.8 and 6.1.1.4'

loop_
_geom_angle_atom_site_label_1
_geom_angle_atom_site_label_2
_geom_angle_atom_site_label_3
_geom_angle
_geom_angle_site_symmetry_1
_geom_angle_site_symmetry_3
_geom_angle_publ_flag
C2 C9 C10 123.05(11) . . ?
C2 C9 C16 123.05(12) . . ?
C16 C9 C10 113.86(10) . . ?
C11 C10 C9 121.38(12) . . ?
C11 C10 C15 118.35(13) . . ?
C15 C10 C9 120.17(12) . . ?
C9 C2 C3 121.88(12) . . ?
C9 C2 C1 122.67(12) . . ?
C3 C2 C1 115.45(11) . . ?
C4 C3 C2 121.17(12) . . ?
C4 C3 C8 117.76(13) . . ?
C8 C3 C2 120.95(12) . . ?
C17 C16 C9 119.71(11) . . ?
C21 C16 C9 122.09(11) . . ?
C21 C16 C17 118.06(12) . . ?
C3 C4 H4 119.1 . . ?
C3 C4 C5 121.80(14) . . ?
C5 C4 H4 119.1 . . ?
C10 C11 H11 119.6 . . ?
C12 C11 C10 120.75(14) . . ?
C12 C11 H11 119.6 . . ?
C16 C17 H17 119.5 . . ?
C18 C17 C16 120.93(13) . . ?
C18 C17 H17 119.5 . . ?
C17 C18 H18 119.8 . . ?
C19 C18 C17 120.49(13) . . ?
C19 C18 H18 119.8 . . ?
C2 C1 H1A 109.5 . . ?
C2 C1 H1B 109.5 . . ?
C2 C1 H1C 109.5 . . ?
H1A C1 H1B 109.5 . . ?
H1A C1 H1C 109.5 . . ?
H1B C1 H1C 109.5 . . ?
C16 C21 H21 119.8 . . ?
C20 C21 C16 120.44(13) . . ?
C20 C21 H21 119.8 . . ?
C10 C15 H15 119.8 . . ?
C10 C15 C14 120.33(15) . . ?
C14 C15 H15 119.8 . . ?
C3 C8 H8 119.7 . . ?
C7 C8 C3 120.67(14) . . ?
C7 C8 H8 119.7 . . ?
C11 C12 H12 119.9 . . ?
C13 C12 C11 120.17(15) . . ?
C13 C12 H12 119.9 . . ?
C21 C20 H20 119.7 . . ?
C19 C20 C21 120.59(14) . . ?
C19 C20 H20 119.7 . . ?
C18 C19 C20 119.47(14) . . ?
C18 C19 H19 120.3 . . ?
C20 C19 H19 120.3 . . ?
C4 C5 H5 120.2 . . ?
C6 C5 C4 119.60(15) . . ?
C6 C5 H5 120.2 . . ?
C5 C6 H6 120.1 . . ?
C5 C6 C7 119.77(14) . . ?
C7 C6 H6 120.1 . . ?
C8 C7 H7 119.8 . . ?
C6 C7 C8 120.39(15) . . ?
C6 C7 H7 119.8 . . ?
C15 C14 H14 119.8 . . ?
C13 C14 C15 120.34(15) . . ?
C13 C14 H14 119.8 . . ?
C12 C13 C14 120.02(15) . . ?
C12 C13 H13 120.0 . . ?
C14 C13 H13 120.0 . . ?

loop_
_geom_bond_atom_site_label_1
_geom_bond_atom_site_label_2
_geom_bond_distance
_geom_bond_site_symmetry_2
_geom_bond_publ_flag
C9 C10 1.4960(18) . ?
C9 C2 1.3434(18) . ?
C9 C16 1.4958(17) . ?
C10 C11 1.3894(19) . ?
C10 C15 1.3898(19) . ?
C2 C3 1.4989(17) . ?
C2 C1 1.5111(19) . ?
C3 C4 1.3871(19) . ?
C3 C8 1.391(2) . ?
C16 C17 1.3911(18) . ?
C16 C21 1.3867(19) . ?
C4 H4 0.9300 . ?
C4 C5 1.388(2) . ?
C11 H11 0.9300 . ?
C11 C12 1.389(2) . ?
C17 H17 0.9300 . ?
C17 C18 1.378(2) . ?
C18 H18 0.9300 . ?
C18 C19 1.368(2) . ?
C1 H1A 0.9600 . ?
C1 H1B 0.9600 . ?
C1 H1C 0.9600 . ?
C21 H21 0.9300 . ?
C21 C20 1.386(2) . ?
C15 H15 0.9300 . ?
C15 C14 1.391(2) . ?
C8 H8 0.9300 . ?
C8 C7 1.386(2) . ?
C12 H12 0.9300 . ?
C12 C13 1.368(3) . ?
C20 H20 0.9300 . ?
C20 C19 1.374(2) . ?
C19 H19 0.9300 . ?
C5 H5 0.9300 . ?
C5 C6 1.372(3) . ?
C6 H6 0.9300 . ?
C6 C7 1.385(3) . ?
C7 H7 0.9300 . ?
C14 H14 0.9300 . ?
C14 C13 1.373(3) . ?
C13 H13 0.9300 . ?

loop_
_geom_torsion_atom_site_label_1
_geom_torsion_atom_site_label_2
_geom_torsion_atom_site_label_3
_geom_torsion_atom_site_label_4
_geom_torsion
_geom_torsion_site_symmetry_1
_geom_torsion_site_symmetry_2
_geom_torsion_site_symmetry_3
_geom_torsion_site_symmetry_4
_geom_torsion_publ_flag
C9 C10 C11 C12 175.84(12) . . . . ?
C9 C10 C15 C14 -177.69(13) . . . . ?
C9 C2 C3 C4 -135.04(14) . . . . ?
C9 C2 C3 C8 49.00(18) . . . . ?
C9 C16 C17 C18 -176.23(12) . . . . ?
C9 C16 C21 C20 174.99(13) . . . . ?
C10 C9 C2 C3 10.52(19) . . . . ?
C10 C9 C2 C1 -170.64(12) . . . . ?
C10 C9 C16 C17 54.97(16) . . . . ?
C10 C9 C16 C21 -120.54(14) . . . . ?
C10 C11 C12 C13 1.8(2) . . . . ?
C10 C15 C14 C13 1.8(2) . . . . ?
C2 C9 C10 C11 60.46(18) . . . . ?
C2 C9 C10 C15 -123.18(15) . . . . ?
C2 C9 C16 C17 -122.92(14) . . . . ?
C2 C9 C16 C21 61.57(18) . . . . ?
C2 C3 C4 C5 -176.94(13) . . . . ?
C2 C3 C8 C7 177.07(13) . . . . ?
C3 C4 C5 C6 0.6(2) . . . . ?
C3 C8 C7 C6 -0.9(2) . . . . ?
C16 C9 C10 C11 -117.43(13) . . . . ?
C16 C9 C10 C15 58.93(16) . . . . ?
C16 C9 C2 C3 -171.78(11) . . . . ?
C16 C9 C2 C1 7.06(19) . . . . ?
C16 C17 C18 C19 1.4(2) . . . . ?
C16 C21 C20 C19 0.8(2) . . . . ?
C4 C3 C8 C7 1.0(2) . . . . ?
C4 C5 C6 C7 -0.5(3) . . . . ?
C11 C10 C15 C14 -1.2(2) . . . . ?
C11 C12 C13 C14 -1.2(2) . . . . ?
C17 C16 C21 C20 -0.6(2) . . . . ?
C17 C18 C19 C20 -1.2(2) . . . . ?
C1 C2 C3 C4 46.04(17) . . . . ?
C1 C2 C3 C8 -129.92(14) . . . . ?
C21 C16 C17 C18 -0.5(2) . . . . ?
C21 C20 C19 C18 0.1(2) . . . . ?
C15 C10 C11 C12 -0.58(19) . . . . ?
C15 C14 C13 C12 -0.6(3) . . . . ?
C8 C3 C4 C5 -0.9(2) . . . . ?
C5 C6 C7 C8 0.6(3) . . . . ?
